data_2208166
loop_
_publ_author_name
'Hartung, Jens'
'Svoboda, Ingrid'
'Fuess, Hartmut'

_publ_section_title
;
 1-(1-Adamantyloxy)pyridin-2(1<i>H</i>)-one
;
_journal_coeditor_code SJ2001
_journal_issue 2
_journal_name_full 'Acta Crystallographica Section E'
_journal_page_first o579
_journal_page_last o581
_journal_paper_doi 10.1107/S1600536805042789
_journal_volume 62
_journal_year 2006
_chemical_formula_iupac 'C15 H18 N O2'
_chemical_formula_moiety 'C15 H18 N O2'
_chemical_formula_sum 'C15 H18 N O2'
_chemical_formula_weight 244.30
_chemical_name_systematic
;
1-(Adamant-1-yloxy)pyridin-2(1H)-one
;
_space_group_IT_number 62
_symmetry_cell_setting orthorhombic
_symmetry_space_group_name_Hall '-P 2ac 2n'
_symmetry_space_group_name_H-M 'P n m a'
_atom_sites_solution_hydrogens geom
_atom_sites_solution_primary direct
_atom_sites_solution_secondary difmap
_audit_creation_method SHELXL97
_cell_angle_alpha 90.00
_cell_angle_beta 90.00
_cell_angle_gamma 90.00
_cell_formula_units_Z 4
_cell_length_a 16.982(3)
_cell_length_b 6.559(3)
_cell_length_c 11.237(2)
_cell_measurement_reflns_used 25
_cell_measurement_temperature 299(2)
_cell_measurement_theta_max 11.07
_cell_measurement_theta_min 3.01
_cell_volume 1251.6(7)
_computing_cell_refinement 'CAD-4 Diffractometer Control Software'
_computing_data_collection
;
CAD-4 Diffractometer Control Software (Enraf--Nonius, 1993)
;
_computing_data_reduction 'CAD-4 Diffractometer Control Software'
_computing_molecular_graphics
;
ORTEP-3 (Farrugia, 1997) and PLATON2002 (Spek, 2003)
;
_computing_publication_material SHELXL97
_computing_structure_refinement 'SHELXL97 (Sheldrick, 1997)'
_computing_structure_solution 'SHELXS97 (Sheldrick, 1997)'
_diffrn_ambient_temperature 299(2)
_diffrn_measured_fraction_theta_full 0.991
_diffrn_measured_fraction_theta_max 0.991
_diffrn_measurement_device_type 'Enraf--Nonius CAD-4'
_diffrn_measurement_method \w/2\q
_diffrn_radiation_monochromator graphite
_diffrn_radiation_source 'fine-focus sealed tube'
_diffrn_radiation_type MoK\a
_diffrn_radiation_wavelength 0.71073
_diffrn_reflns_av_R_equivalents 0.2328
_diffrn_reflns_av_sigmaI/netI 0.1702
_diffrn_reflns_limit_h_max 20
_diffrn_reflns_limit_h_min 0
_diffrn_reflns_limit_k_max 5
_diffrn_reflns_limit_k_min -7
_diffrn_reflns_limit_l_max 13
_diffrn_reflns_limit_l_min 0
_diffrn_reflns_number 2132
_diffrn_reflns_theta_full 25.46
_diffrn_reflns_theta_max 25.46
_diffrn_reflns_theta_min 4.32
_diffrn_standards_decay_% 1.2
_diffrn_standards_interval_time 120
_diffrn_standards_number 3
_exptl_absorpt_coefficient_mu 0.086
_exptl_absorpt_correction_type none
_exptl_crystal_colour colourless
_exptl_crystal_density_diffrn 1.296
_exptl_crystal_density_method 'not measured'
_exptl_crystal_description Needle
_exptl_crystal_F_000 524
_exptl_crystal_size_max 0.70
_exptl_crystal_size_mid 0.10
_exptl_crystal_size_min 0.03
_refine_diff_density_max 0.198
_refine_diff_density_min -0.186
_refine_ls_extinction_method none
_refine_ls_goodness_of_fit_ref 1.045
_refine_ls_hydrogen_treatment mixed
_refine_ls_matrix_type full
_refine_ls_number_parameters 106
_refine_ls_number_reflns 1256
_refine_ls_number_restraints 3
_refine_ls_restrained_S_all 1.044
_refine_ls_R_factor_all 0.2734
_refine_ls_R_factor_gt 0.0820
_refine_ls_shift/su_max 0.017
_refine_ls_shift/su_mean 0.002
_refine_ls_structure_factor_coef Fsqd
_refine_ls_weighting_details 'calc w = 1/[\s^2^(Fo^2^)+(0.1203P)^2^+0.3693P] where P=(Fo^2^+2Fc^2^)/3'
_refine_ls_weighting_scheme calc
_refine_ls_wR_factor_gt 0.2354
_refine_ls_wR_factor_ref 0.3030
_reflns_number_gt 385
_reflns_number_total 1256
_reflns_threshold_expression I>2\s(I)
_cod_data_source_file sj2001.cif
_cod_data_source_block I
_cod_depositor_comments
;
The following automatic conversions were performed:
'_symmetry_cell_setting' value 'Orthorhombic' changed to 'orthorhombic'
according to '/home/saulius/struct/CIF-dictionaries/cif_core.dic'
dictionary named 'cif_core.dic' version 2.4.1 from 2010-06-29.

Automatic conversion script
Id: cif_fix_enum 1527 2010-12-29 10:47:43Z saulius 

The following automatic conversions were performed:

'_symmetry_cell_setting' value 'Orthorhombic' changed to
'orthorhombic' according to
/home/saulius/struct/CIF-dictionaries/cif_core.dic dictionary named
'cif_core.dic' version 2.4.1 from 2010-06-29.

Automatic conversion script
Id: cif_fix_values 1715 2011-07-08 13:25:40Z adriana 
;
_cod_database_code 2208166
_cod_database_fobs_code 2208166

loop_
_symmetry_equiv_pos_as_xyz
'x, y, z'
'-x+1/2, -y, z+1/2'
'x+1/2, -y+1/2, -z+1/2'
'-x, y+1/2, -z'
'-x, -y, -z'
'x-1/2, y, -z-1/2'
'-x-1/2, y-1/2, z-1/2'
'x, -y-1/2, z'

loop_
_atom_site_label
_atom_site_fract_x
_atom_site_fract_y
_atom_site_fract_z
_atom_site_U_iso_or_equiv
_atom_site_adp_type
_atom_site_calc_flag
_atom_site_refinement_flags
_atom_site_occupancy
_atom_site_type_symbol
C2 0.2127(4) 0.563(2) 0.4245(7) 0.118(4) Uani d . 1 C
C3 0.2514(4) 0.566(2) 0.5379(7) 0.155(6) Uani d . 1 C
H3 0.2641 0.4448 0.5764 0.186 Uiso calc R 1 H
C4 0.2696(8) 0.7500 0.5888(12) 0.205(16) Uani d S 1 C
H4 0.2956 0.7500 0.6617 0.247 Uiso calc SR 1 H
C5 0.0736(4) 0.7500 0.2668(6) 0.054(3) Uani d S 1 C
C6 0.0397(4) 0.9317(13) 0.3229(6) 0.079(2) Uani d . 1 C
H6A 0.0625 1.0529 0.2874 0.094 Uiso calc R 1 H
H6B 0.0526 0.9321 0.4070 0.094 Uiso calc R 1 H
C7 -0.0502(4) 0.9372(14) 0.3077(6) 0.086(2) Uani d . 1 C
H7 -0.0718 1.0593 0.3459 0.104 Uiso calc R 1 H
C8 -0.0830(6) 0.7500 0.3652(9) 0.090(4) Uani d S 1 C
H8A -0.1399 0.7500 0.3579 0.108 Uiso calc SR 1 H
H8B -0.0699 0.7500 0.4492 0.108 Uiso calc SR 1 H
C9 0.0567(6) 0.7500 0.1322(8) 0.080(3) Uani d SD 1 C
H9 0.065(4) 0.896(3) 0.148(6) 0.096 Uiso d D 1 H
C10 -0.0674(5) 0.558(2) 0.1742(7) 0.115(3) Uani d D 1 C
H10A -0.1227(16) 0.594(13) 0.168(7) 0.138 Uiso d D 1 H
H10B -0.043(5) 0.446(9) 0.131(7) 0.138 Uiso d D 1 H
C11 -0.0351(6) 0.7500 0.1170(9) 0.088(4) Uani d S 1 C
H11 -0.0482 0.7500 0.0321 0.106 Uiso calc SR 1 H
N1 0.1932(4) 0.7500 0.3800(7) 0.082(3) Uani d S 1 N
O1 0.1600(3) 0.7500 0.2671(4) 0.076(2) Uani d S 1 O
O2 0.1959(5) 0.3690(17) 0.3545(9) 0.085(3) Uani d P 0.50 O

loop_
_atom_site_aniso_label
_atom_site_aniso_U_11
_atom_site_aniso_U_22
_atom_site_aniso_U_33
_atom_site_aniso_U_12
_atom_site_aniso_U_13
_atom_site_aniso_U_23
C2 0.037(3) 0.239(13) 0.077(6) 0.000(6) 0.006(3) 0.058(8)
C3 0.048(5) 0.353(18) 0.065(6) -0.008(8) -0.015(4) 0.075(9)
C4 0.036(7) 0.54(5) 0.044(8) 0.000 -0.009(5) 0.000
C5 0.033(4) 0.094(8) 0.036(4) 0.000 0.000(3) 0.000
C6 0.058(4) 0.108(6) 0.070(4) 0.007(4) 0.001(3) -0.001(5)
C7 0.070(4) 0.116(7) 0.073(4) 0.029(5) 0.004(4) 0.006(5)
C8 0.053(6) 0.145(12) 0.072(7) 0.000 0.006(5) 0.000
C9 0.073(6) 0.126(10) 0.040(5) 0.000 -0.010(5) 0.000
C10 0.070(5) 0.189(11) 0.085(6) -0.027(7) -0.016(4) -0.029(6)
C11 0.060(6) 0.157(14) 0.047(5) 0.000 -0.009(5) 0.000
N1 0.040(4) 0.171(11) 0.036(4) 0.000 0.004(4) 0.000
O1 0.035(3) 0.163(7) 0.031(3) 0.000 0.000(2) 0.000
O2 0.067(6) 0.103(8) 0.085(6) 0.009(5) -0.012(5) 0.019(6)

loop_
_atom_type_symbol
_atom_type_description
_atom_type_scat_dispersion_real
_atom_type_scat_dispersion_imag
_atom_type_scat_source
C C 0.0033 0.0016 'International Tables Vol C Tables 4.2.6.8 and 6.1.1.4'
H H 0.0000 0.0000 'International Tables Vol C Tables 4.2.6.8 and 6.1.1.4'
N N 0.0061 0.0033 'International Tables Vol C Tables 4.2.6.8 and 6.1.1.4'
O O 0.0106 0.0060 'International Tables Vol C Tables 4.2.6.8 and 6.1.1.4'

loop_
_geom_angle_atom_site_label_1
_geom_angle_atom_site_label_2
_geom_angle_atom_site_label_3
_geom_angle_site_symmetry_1
_geom_angle_site_symmetry_3
_geom_angle
_geom_angle_publ_flag
N1 C2 C3 . . 115.0(13) yes
N1 C2 O2 . . 121.0(6) ?
C3 C2 O2 . . 124.0(12) ?
C4 C3 C2 . . 119.2(13) yes
C4 C3 H3 . . 120.4 ?
C2 C3 H3 . . 120.4 ?
C3 C4 C3 . 8_575 123.4(12) ?
C3 C4 H4 . . 118.3 ?
C3 C4 H4 8_575 . 118.3 ?
C6 C5 C6 . 8_575 108.8(8) ?
C6 C5 O1 . . 113.0(4) ?
C6 C5 O1 8_575 . 113.0(4) ?
C6 C5 C9 . . 110.4(5) ?
C6 C5 C9 8_575 . 110.4(5) ?
O1 C5 C9 . . 100.9(6) ?
C5 C6 C7 . . 111.2(7) ?
C5 C6 H6A . . 109.4 ?
C7 C6 H6A . . 109.4 ?
C5 C6 H6B . . 109.4 ?
C7 C6 H6B . . 109.4 ?
H6A C6 H6B . . 108.0 ?
C8 C7 C10 . 8_575 111.6(9) ?
C8 C7 C6 . . 107.6(7) ?
C10 C7 C6 8_575 . 107.4(6) ?
C8 C7 H7 . . 110.0 ?
C10 C7 H7 8_575 . 110.0 ?
C6 C7 H7 . . 110.0 ?
C7 C8 C7 . 8_575 110.4(9) ?
C7 C8 H8A . . 109.6 ?
C7 C8 H8A 8_575 . 109.6 ?
C7 C8 H8B . . 109.6 ?
C7 C8 H8B 8_575 . 109.6 ?
H8A C8 H8B . . 108.1 ?
C5 C9 C11 . . 107.0(8) ?
C5 C9 H9 . . 78(4) ?
C11 C9 H9 . . 99(5) ?
C11 C10 C7 . 8_575 109.3(9) ?
C11 C10 H10A . . 97(6) ?
C7 C10 H10A 8_575 . 105(5) ?
C11 C10 H10B . . 105(6) ?
C7 C10 H10B 8_575 . 115(6) ?
H10A C10 H10B . . 123(8) ?
C10 C11 C10 . 8_575 112.2(10) ?
C10 C11 C9 . . 108.3(6) ?
C10 C11 C9 8_575 . 108.3(6) ?
C10 C11 H11 . . 109.3 ?
C10 C11 H11 8_575 . 109.3 ?
C9 C11 H11 . . 109.3 ?
C2 N1 C2 8_575 . 127.9(12) ?
C2 N1 O1 8_575 . 115.7(6) ?
C2 N1 O1 . . 115.7(6) ?
N1 O1 C5 . . 114.1(5) yes
C2 O2 O2 . 8_565 146.6(5) ?

loop_
_geom_bond_atom_site_label_1
_geom_bond_atom_site_label_2
_geom_bond_site_symmetry_2
_geom_bond_distance
_geom_bond_publ_flag
C2 N1 . 1.368(12) yes
C2 C3 . 1.433(11) yes
C2 O2 . 1.521(13) yes
C3 C4 . 1.371(13) yes
C3 H3 . 0.9300 ?
C4 C3 8_575 1.371(13) ?
C4 H4 . 0.9300 ?
C5 C6 . 1.466(8) yes
C5 C6 8_575 1.466(8) ?
C5 O1 . 1.468(9) yes
C5 C9 . 1.540(11) yes
C6 C7 . 1.537(9) yes
C6 H6A . 0.9700 ?
C6 H6B . 0.9700 ?
C7 C8 . 1.495(8) yes
C7 C10 8_575 1.529(10) ?
C7 H7 . 0.9800 ?
C8 C7 8_575 1.495(8) ?
C8 H8A . 0.9700 ?
C8 H8B . 0.9700 ?
C9 C11 . 1.568(14) yes
C9 H9 . 0.986(10) ?
C10 C11 . 1.515(12) yes
C10 C7 8_575 1.529(10) ?
C10 H10A . 0.971(10) ?
C10 H10B . 0.972(10) ?
C11 C10 8_575 1.515(12) ?
C11 H11 . 0.9800 ?
N1 C2 8_575 1.368(12) ?
N1 O1 . 1.387(9) yes
O2 O2 8_565 1.56(2) ?
